data_7043733
loop_
_publ_author_name
'Palacios, Maria A.'
'Morlieras, Jessica'
'Herrera, Juan Manuel'
'Mota, Antonio J.'
'Brechin, Euan K.'
'Triki, Smail'
'Colacio, Enrique'

_publ_section_title
;
 Synthetic ability of dinuclear mesocates containing
 1,3-bis(diazinecarboxamide)benzene bridging ligands to form complexes of
 increased nuclearity. Crystal structures, magnetic properties and
 theoretical studies.
;
_journal_name_full 'Dalton Trans.'
_journal_paper_doi 10.1039/C7DT02288C
_journal_year 2017
_chemical_formula_moiety 'C48 H40 N18 Ni2 O11 Tb, C H F3 O3 S, 0.5(H2 O), C4 H8 O'
_chemical_formula_sum 'C53 H50 F3 N18 Ni2 O15.5 S Tb'
_chemical_formula_weight 1552.51
_chemical_name_systematic
;
 ?
;
_space_group_crystal_system monoclinic
_space_group_IT_number 14
_space_group_name_Hall '-P 2yn'
_space_group_name_H-M_alt 'P 1 21/n 1'
_symmetry_space_group_name_Hall '-P 2yn'
_symmetry_space_group_name_H-M 'P 1 21/n 1'
_atom_sites_solution_hydrogens mixed
_atom_sites_solution_primary direct
_audit_creation_date 2017-01-23
_audit_creation_method
;
Olex2 1.2
(compiled 2017.01.04 svn.r3372 for OlexSys, GUI svn.r5292)
;
_audit_update_record
;
2017-05-23 deposited with the CCDC.
2017-07-21 downloaded from the CCDC.
;
_cell_angle_alpha 90
_cell_angle_beta 101.021(5)
_cell_angle_gamma 90
_cell_formula_units_Z 4
_cell_length_a 11.001(5)
_cell_length_b 28.854(5)
_cell_length_c 18.858(5)
_cell_measurement_temperature 293(2)
_cell_volume 5876(3)
_computing_molecular_graphics 'Olex2 (Dolomanov et al., 2009)'
_computing_publication_material 'Olex2 (Dolomanov et al., 2009)'
_computing_structure_refinement 'ShelXL (Sheldrick, 2015)'
_computing_structure_solution 'ShelXS (Sheldrick, 2008)'
_diffrn_ambient_temperature 293(2)
_diffrn_measured_fraction_theta_full 0.391
_diffrn_measured_fraction_theta_max 0.689
_diffrn_radiation_type MoK\a
_diffrn_radiation_wavelength 0.71073
_diffrn_reflns_av_R_equivalents 0.0514
_diffrn_reflns_av_unetI/netI 0.0715
_diffrn_reflns_Laue_measured_fraction_full 0.391
_diffrn_reflns_Laue_measured_fraction_max 0.689
_diffrn_reflns_limit_h_max 10
_diffrn_reflns_limit_h_min -10
_diffrn_reflns_limit_k_max 24
_diffrn_reflns_limit_k_min -24
_diffrn_reflns_limit_l_max 17
_diffrn_reflns_limit_l_min -18
_diffrn_reflns_number 16124
_diffrn_reflns_point_group_measured_fraction_full 0.391
_diffrn_reflns_point_group_measured_fraction_max 0.689
_diffrn_reflns_theta_full 25.242
_diffrn_reflns_theta_max 20.689
_diffrn_reflns_theta_min 2.824
_exptl_absorpt_coefficient_mu 1.955
_exptl_crystal_density_diffrn 1.755
_exptl_crystal_F_000 3128
_refine_diff_density_max 0.774
_refine_diff_density_min -0.930
_refine_diff_density_rms 0.121
_refine_ls_extinction_method none
_refine_ls_goodness_of_fit_ref 0.978
_refine_ls_hydrogen_treatment constr
_refine_ls_matrix_type full
_refine_ls_number_parameters 401
_refine_ls_number_reflns 4159
_refine_ls_number_restraints 0
_refine_ls_restrained_S_all 0.978
_refine_ls_R_factor_all 0.0728
_refine_ls_R_factor_gt 0.0470
_refine_ls_shift/su_max 2.039
_refine_ls_shift/su_mean 0.036
_refine_ls_structure_factor_coef Fsqd
_refine_ls_weighting_details 'w=1/[\s^2^(Fo^2^)+(0.0837P)^2^] where P=(Fo^2^+2Fc^2^)/3'
_refine_ls_weighting_scheme calc
_refine_ls_wR_factor_gt 0.1156
_refine_ls_wR_factor_ref 0.1289
_reflns_Friedel_coverage 0.000
_reflns_number_gt 2999
_reflns_number_total 4159
_reflns_threshold_expression 'I > 2\s(I)'
_cod_data_source_file c7dt02288c2.cif
_cod_data_source_block 8
_cod_original_formula_sum 'C53 H50 F3 N18 Ni2 O15.50 S Tb'
_cod_database_code 7043733
_shelxl_version_number 2013-4
_shelx_space_group_comment
;
The symmetry employed for this shelxl refinement is uniquely defined
by the following loop, which should always be used as a source of
symmetry information in preference to the above space-group names.
They are only intended as comments.
;
_olex2_refinement_description
;
1. Fixed Uiso
 At 1.2 times of:
  All C(H) groups, All C(H,H) groups
 At 1.5 times of:
  All O(H) groups, All O(H,H) groups
2. Others
 Fixed Sof: O12(0.5) H12A(0.5) H12B(0.5)
3.a Free rotating group:
 O12(H12A,H12B)
3.b Rotating group:
 O7(H7A,H7B), O8(H8A,H8B), O9(H9A,H9B), O10(H10A,H10B), O11(H11A,H11B)
3.c Secondary CH2 refined with riding coordinates:
 C50(H50A,H50B), C51(H51A,H51B), C52(H52A,H52B), C53(H53A,H53B)
3.d Aromatic/amide H refined with riding coordinates:
 C1(H1), C2(H2), C3(H3), C7(H7), C8(H8), C9(H9), C10(H10), C14(H14), C15(H15),
 C16(H16), C17(H17), C18(H18), C19(H19), C23(H23), C24(H24), C25(H25), C26(H26),
  C30(H30), C31(H31), C32(H32), C33(H33), C34(H34), C35(H35), C39(H39),
 C40(H40), C41(H41), C42(H42), C46(H46), C47(H47), C48(H48)
3.e Idealised tetrahedral OH refined as rotating group:
 O13(H13)
;
_olex2_submission_special_instructions 'No special instructions were received'

loop_
_space_group_symop_operation_xyz
'x, y, z'
'-x+1/2, y+1/2, -z+1/2'
'-x, -y, -z'
'x-1/2, -y-1/2, z-1/2'

loop_
_atom_site_label
_atom_site_type_symbol
_atom_site_fract_x
_atom_site_fract_y
_atom_site_fract_z
_atom_site_U_iso_or_equiv
_atom_site_adp_type
_atom_site_occupancy
_atom_site_site_symmetry_order
_atom_site_calc_flag
_atom_site_refinement_flags_posn
_atom_site_refinement_flags_occupancy
Tb1 Tb 0.48259(6) 0.27576(2) 0.36228(3) 0.0182(3) Uani 1 1 d . .
Ni1 Ni 0.44056(14) 0.35751(5) 0.66926(8) 0.0181(5) Uani 1 1 d . .
Ni2 Ni 0.51706(14) 0.11900(5) 0.68289(8) 0.0167(5) Uani 1 1 d . .
O1 O 0.4649(7) 0.3135(3) 0.4630(4) 0.027(2) Uiso 1 1 d . .
O2 O 0.5491(8) 0.1511(3) 0.4710(5) 0.045(3) Uiso 1 1 d . .
O3 O 0.7527(7) 0.3420(3) 0.8329(4) 0.022(2) Uiso 1 1 d . .
O4 O 0.3342(7) 0.3218(3) 0.3050(4) 0.024(2) Uiso 1 1 d . .
O5 O 0.1176(8) 0.3104(3) 0.7288(4) 0.038(3) Uiso 1 1 d . .
O6 O 0.1798(7) 0.1428(3) 0.7448(4) 0.023(2) Uiso 1 1 d . .
O7 O 0.6333(7) 0.3345(3) 0.3772(4) 0.036(2) Uiso 1 1 d . .
H7A H 0.6983 0.3262 0.4086 0.054 Uiso 1 1 d GR .
H7B H 0.6561 0.3400 0.3364 0.054 Uiso 1 1 d GR .
O8 O 0.5664(7) 0.2780(3) 0.2557(4) 0.032(2) Uiso 1 1 d . .
H8A H 0.5840 0.2502 0.2438 0.049 Uiso 1 1 d GR .
H8B H 0.5134 0.2898 0.2205 0.049 Uiso 1 1 d GR .
O9 O 0.4485(8) 0.2038(3) 0.3029(4) 0.032(2) Uiso 1 1 d . .
H9A H 0.5181 0.1907 0.3013 0.047 Uiso 1 1 d GR .
H9B H 0.4068 0.1861 0.3261 0.047 Uiso 1 1 d GR .
O10 O 0.3323(7) 0.2328(3) 0.4103(4) 0.029(2) Uiso 1 1 d . .
H10A H 0.3091 0.2485 0.4436 0.044 Uiso 1 1 d GR .
H10B H 0.2701 0.2275 0.3768 0.044 Uiso 1 1 d GR .
O11 O 0.6369(7) 0.2304(3) 0.4344(4) 0.027(2) Uiso 1 1 d . .
H11A H 0.6781 0.2466 0.4704 0.041 Uiso 1 1 d GR .
H11B H 0.6034 0.2067 0.4524 0.041 Uiso 1 1 d GR .
N1 N 0.3451(8) 0.3934(3) 0.5768(5) 0.020(3) Uiso 1 1 d . .
N2 N 0.2347(10) 0.4304(4) 0.4415(6) 0.044(3) Uiso 1 1 d . .
N3 N 0.4997(8) 0.3213(3) 0.5869(5) 0.017(3) Uiso 1 1 d . .
N4 N 0.5597(8) 0.1551(3) 0.5958(5) 0.016(3) Uiso 1 1 d . .
N5 N 0.3489(12) 0.0284(5) 0.4665(7) 0.065(4) Uiso 1 1 d . .
N6 N 0.4434(8) 0.0746(4) 0.5941(5) 0.020(3) Uiso 1 1 d . .
N7 N 0.3490(8) 0.3972(3) 0.7372(5) 0.018(3) Uiso 1 1 d . .
N8 N 0.2084(11) 0.4401(4) 0.8269(6) 0.046(3) Uiso 1 1 d . .
N9 N 0.2903(8) 0.3158(3) 0.6753(5) 0.017(3) Uiso 1 1 d . .
N10 N 0.3436(8) 0.1479(3) 0.6847(5) 0.012(3) Uiso 1 1 d . .
N11 N 0.3234(10) 0.0190(4) 0.8384(6) 0.043(3) Uiso 1 1 d . .
N12 N 0.4530(9) 0.0762(3) 0.7590(5) 0.017(3) Uiso 1 1 d . .
N13 N 0.5896(9) 0.4039(4) 0.6823(5) 0.024(3) Uiso 1 1 d . .
N14 N 0.7986(10) 0.4605(4) 0.7166(6) 0.041(3) Uiso 1 1 d . .
N15 N 0.5628(8) 0.3281(3) 0.7571(5) 0.015(3) Uiso 1 1 d . .
N16 N 0.6276(8) 0.1616(3) 0.7614(5) 0.014(3) Uiso 1 1 d . .
N17 N 0.9355(10) 0.0531(4) 0.7191(6) 0.036(3) Uiso 1 1 d . .
N18 N 0.6904(8) 0.0852(4) 0.6957(5) 0.018(3) Uiso 1 1 d . .
C1 C 0.2723(11) 0.4308(5) 0.5696(7) 0.027(4) Uiso 1 1 d . .
H1 H 0.2573 0.4452 0.6112 0.032 Uiso 1 1 calc R .
C2 C 0.2175(12) 0.4491(5) 0.5026(7) 0.033(4) Uiso 1 1 d . .
H2 H 0.1675 0.4753 0.5010 0.040 Uiso 1 1 calc R .
C3 C 0.3085(12) 0.3919(5) 0.4484(7) 0.039(4) Uiso 1 1 d . .
H3 H 0.3215 0.3770 0.4067 0.047 Uiso 1 1 calc R .
C4 C 0.3653(11) 0.3737(4) 0.5157(6) 0.018(3) Uiso 1 1 d . .
C5 C 0.4475(11) 0.3327(4) 0.5219(7) 0.021(4) Uiso 1 1 d . .
C6 C 0.5817(10) 0.2827(4) 0.5951(6) 0.013(3) Uiso 1 1 d . .
C7 C 0.7089(11) 0.2897(4) 0.6139(6) 0.020(3) Uiso 1 1 d . .
H7 H 0.7408 0.3196 0.6206 0.025 Uiso 1 1 calc R .
C8 C 0.7871(12) 0.2521(4) 0.6227(6) 0.021(3) Uiso 1 1 d . .
H8 H 0.8724 0.2566 0.6329 0.025 Uiso 1 1 calc R .
C9 C 0.5362(11) 0.2384(4) 0.5876(6) 0.015(3) Uiso 1 1 d . .
H9 H 0.4511 0.2339 0.5745 0.018 Uiso 1 1 calc R .
C10 C 0.7388(11) 0.2069(4) 0.6163(6) 0.021(3) Uiso 1 1 d . .
H10 H 0.7916 0.1815 0.6239 0.025 Uiso 1 1 calc R .
C11 C 0.6118(10) 0.2006(4) 0.5988(6) 0.013(3) Uiso 1 1 d . .
C12 C 0.5285(11) 0.1366(5) 0.5319(7) 0.029(4) Uiso 1 1 d . .
C13 C 0.4593(11) 0.0913(4) 0.5316(6) 0.019(3) Uiso 1 1 d . .
C14 C 0.4135(14) 0.0689(6) 0.4681(8) 0.055(5) Uiso 1 1 d . .
H14 H 0.4269 0.0815 0.4249 0.066 Uiso 1 1 calc R .
C15 C 0.3383(13) 0.0125(5) 0.5304(8) 0.046(4) Uiso 1 1 d . .
H15 H 0.2968 -0.0154 0.5324 0.056 Uiso 1 1 calc R .
C16 C 0.3837(10) 0.0341(4) 0.5935(6) 0.019(3) Uiso 1 1 d . .
H16 H 0.3733 0.0208 0.6369 0.023 Uiso 1 1 calc R .
C17 C 0.3796(12) 0.4401(5) 0.7665(6) 0.031(4) Uiso 1 1 d . .
H17 H 0.4479 0.4559 0.7564 0.037 Uiso 1 1 calc R .
C18 C 0.3071(12) 0.4595(5) 0.8116(7) 0.034(4) Uiso 1 1 d . .
H18 H 0.3306 0.4882 0.8321 0.040 Uiso 1 1 calc R .
C19 C 0.1786(14) 0.3981(5) 0.7967(7) 0.051(5) Uiso 1 1 d . .
H19 H 0.1096 0.3829 0.8070 0.062 Uiso 1 1 calc R .
C20 C 0.2468(12) 0.3766(4) 0.7508(6) 0.024(4) Uiso 1 1 d . .
C21 C 0.2157(11) 0.3300(4) 0.7161(6) 0.020(3) Uiso 1 1 d . .
C22 C 0.2638(10) 0.2716(4) 0.6424(6) 0.015(3) Uiso 1 1 d . .
C23 C 0.1993(10) 0.2685(4) 0.5701(6) 0.019(3) Uiso 1 1 d . .
H23 H 0.1707 0.2950 0.5442 0.022 Uiso 1 1 calc R .
C24 C 0.1800(11) 0.2257(4) 0.5395(7) 0.023(3) Uiso 1 1 d . .
H24 H 0.1339 0.2229 0.4930 0.027 Uiso 1 1 calc R .
C25 C 0.3056(10) 0.2321(4) 0.6798(6) 0.014(3) Uiso 1 1 d . .
H25 H 0.3447 0.2343 0.7280 0.016 Uiso 1 1 calc R .
C26 C 0.2289(10) 0.1858(5) 0.5773(6) 0.021(4) Uiso 1 1 d . .
H26 H 0.2190 0.1571 0.5545 0.025 Uiso 1 1 calc R .
C27 C 0.2904(10) 0.1888(4) 0.6466(6) 0.013(3) Uiso 1 1 d . .
C28 C 0.2819(11) 0.1292(4) 0.7290(6) 0.017(3) Uiso 1 1 d . .
C29 C 0.3366(10) 0.0853(4) 0.7657(6) 0.014(3) Uiso 1 1 d . .
C30 C 0.2720(13) 0.0567(5) 0.8031(7) 0.039(4) Uiso 1 1 d . .
H30 H 0.1898 0.0636 0.8042 0.046 Uiso 1 1 calc R .
C31 C 0.4421(12) 0.0125(5) 0.8346(7) 0.036(4) Uiso 1 1 d . .
H31 H 0.4843 -0.0118 0.8609 0.043 Uiso 1 1 calc R .
C32 C 0.5056(12) 0.0397(4) 0.7942(6) 0.022(3) Uiso 1 1 d . .
H32 H 0.5869 0.0323 0.7917 0.027 Uiso 1 1 calc R .
C33 C 0.6085(12) 0.4411(5) 0.6415(7) 0.031(4) Uiso 1 1 d . .
H33 H 0.5500 0.4479 0.6003 0.037 Uiso 1 1 calc R .
C34 C 0.7101(12) 0.4686(5) 0.6591(7) 0.036(4) Uiso 1 1 d . .
H34 H 0.7180 0.4940 0.6299 0.043 Uiso 1 1 calc R .
C35 C 0.7813(12) 0.4225(5) 0.7557(7) 0.030(4) Uiso 1 1 d . .
H35 H 0.8416 0.4152 0.7958 0.036 Uiso 1 1 calc R .
C36 C 0.6798(10) 0.3945(4) 0.7392(6) 0.015(3) Uiso 1 1 d . .
C37 C 0.6631(11) 0.3514(4) 0.7799(6) 0.016(3) Uiso 1 1 d . .
C38 C 0.5502(11) 0.2838(4) 0.7910(6) 0.017(3) Uiso 1 1 d . .
C39 C 0.4748(10) 0.2783(4) 0.8414(6) 0.016(3) Uiso 1 1 d . .
H39 H 0.4346 0.3038 0.8565 0.020 Uiso 1 1 calc R .
C40 C 0.6068(10) 0.2456(4) 0.7675(6) 0.014(3) Uiso 1 1 d . .
H40 H 0.6602 0.2491 0.7352 0.017 Uiso 1 1 calc R .
C41 C 0.4598(11) 0.2348(4) 0.8691(6) 0.024(4) Uiso 1 1 d . .
H41 H 0.4136 0.2314 0.9053 0.029 Uiso 1 1 calc R .
C42 C 0.5118(10) 0.1965(4) 0.8442(6) 0.014(3) Uiso 1 1 d . .
H42 H 0.4989 0.1672 0.8620 0.017 Uiso 1 1 calc R .
C43 C 0.5831(10) 0.2019(4) 0.7928(6) 0.011(3) Uiso 1 1 d . .
C44 C 0.7463(11) 0.1531(4) 0.7705(6) 0.020(3) Uiso 1 1 d . .
C45 C 0.7808(10) 0.1093(4) 0.7370(6) 0.014(3) Uiso 1 1 d . .
C46 C 0.9028(11) 0.0926(5) 0.7490(6) 0.025(4) Uiso 1 1 d . .
H46 H 0.9641 0.1095 0.7789 0.031 Uiso 1 1 calc R .
C47 C 0.8439(12) 0.0308(5) 0.6777(7) 0.036(4) Uiso 1 1 d . .
H47 H 0.8614 0.0037 0.6548 0.043 Uiso 1 1 calc R .
C48 C 0.7225(11) 0.0463(5) 0.6670(6) 0.024(4) Uiso 1 1 d . .
H48 H 0.6611 0.0286 0.6386 0.029 Uiso 1 1 calc R .
S1 S 1.3601(4) 0.09475(18) 0.9992(2) 0.0702(15) Uiso 1 1 d . .
F1 F 1.4325(10) 0.1756(4) 1.0501(6) 0.108(4) Uiso 1 1 d . .
F2 F 1.4056(9) 0.1243(4) 1.1298(5) 0.090(3) Uiso 1 1 d . .
F3 F 1.5638(11) 0.1216(4) 1.0802(6) 0.115(4) Uiso 1 1 d . .
O13 O 1.4198(11) 0.1074(5) 0.9381(7) 0.096(4) Uiso 1 1 d . .
H13 H 1.3702 0.1040 0.9001 0.145 Uiso 1 1 calc GR .
O14 O 1.3872(10) 0.0485(4) 1.0288(6) 0.072(3) Uiso 1 1 d . .
O15 O 1.2316(10) 0.1086(4) 0.9947(6) 0.076(4) Uiso 1 1 d . .
C49 C 1.4433(18) 0.1298(7) 1.0668(10) 0.079(6) Uiso 1 1 d . .
O12 O 1.048(2) 0.0334(8) 0.9456(13) 0.067(7) Uiso 0.5 1 d . P
H12A H 1.0668 0.0301 0.9912 0.100 Uiso 0.5 1 d G P
H12B H 1.1142 0.0343 0.9284 0.100 Uiso 0.5 1 d G P
O16 O 0.419(3) 0.4419(10) 1.0180(14) 0.249(11) Uiso 1 1 d . .
C50 C 0.532(2) 0.4355(8) 0.9980(12) 0.121(8) Uiso 1 1 d . .
H50A H 0.5966 0.4287 1.0391 0.145 Uiso 1 1 calc R .
H50B H 0.5550 0.4620 0.9720 0.145 Uiso 1 1 calc R .
C51 C 0.4980(19) 0.3923(7) 0.9477(10) 0.101(7) Uiso 1 1 d . .
H51A H 0.4602 0.4019 0.8991 0.122 Uiso 1 1 calc R .
H51B H 0.5714 0.3742 0.9454 0.122 Uiso 1 1 calc R .
C52 C 0.4084(18) 0.3649(7) 0.9816(10) 0.094(7) Uiso 1 1 d . .
H52A H 0.3302 0.3603 0.9485 0.113 Uiso 1 1 calc R .
H52B H 0.4424 0.3351 0.9991 0.113 Uiso 1 1 calc R .
C53 C 0.395(3) 0.3959(12) 1.0408(16) 0.192(13) Uiso 1 1 d . .
H53A H 0.3126 0.3937 1.0512 0.230 Uiso 1 1 calc R .
H53B H 0.4545 0.3877 1.0841 0.230 Uiso 1 1 calc R .

loop_
_atom_site_aniso_label
_atom_site_aniso_U_11
_atom_site_aniso_U_22
_atom_site_aniso_U_33
_atom_site_aniso_U_23
_atom_site_aniso_U_13
_atom_site_aniso_U_12
Tb1 0.0195(4) 0.0169(5) 0.0187(4) 0.0006(3) 0.0047(3) 0.0011(4)
Ni1 0.0242(11) 0.0108(12) 0.0200(10) 0.0001(8) 0.0059(9) 0.0008(8)
Ni2 0.0172(10) 0.0118(11) 0.0213(10) -0.0007(8) 0.0039(9) 0.0010(8)

loop_
_atom_type_symbol
_atom_type_description
_atom_type_scat_dispersion_real
_atom_type_scat_dispersion_imag
_atom_type_scat_source
C C 0.0033 0.0016 'International Tables Vol C Tables 4.2.6.8 and 6.1.1.4'
H H 0.0000 0.0000 'International Tables Vol C Tables 4.2.6.8 and 6.1.1.4'
F F 0.0171 0.0103 'International Tables Vol C Tables 4.2.6.8 and 6.1.1.4'
N N 0.0061 0.0033 'International Tables Vol C Tables 4.2.6.8 and 6.1.1.4'
Ni Ni 0.3393 1.1124 'International Tables Vol C Tables 4.2.6.8 and 6.1.1.4'
O O 0.0106 0.0060 'International Tables Vol C Tables 4.2.6.8 and 6.1.1.4'
S S 0.1246 0.1234 'International Tables Vol C Tables 4.2.6.8 and 6.1.1.4'
Tb Tb -0.1723 4.1537 'International Tables Vol C Tables 4.2.6.8 and 6.1.1.4'

loop_
_geom_angle_atom_site_label_1
_geom_angle_atom_site_label_2
_geom_angle_atom_site_label_3
_geom_angle
_geom_angle_site_symmetry_1
O1 Tb1 O7 73.8(3) .
O1 Tb1 O8 145.3(3) .
O1 Tb1 O9 143.5(3) .
O1 Tb1 O10 75.5(3) .
O1 Tb1 O11 87.1(3) .
O4 Tb1 O1 86.9(3) .
O4 Tb1 O7 93.6(3) .
O4 Tb1 O8 86.6(3) .
O4 Tb1 O9 105.1(3) .
O4 Tb1 O10 89.8(3) .
O4 Tb1 O11 174.1(3) .
O7 Tb1 O8 72.7(3) .
O7 Tb1 O9 137.5(3) .
O7 Tb1 O10 148.8(3) .
O7 Tb1 O11 85.3(3) .
O8 Tb1 O10 138.5(3) .
O9 Tb1 O8 70.9(3) .
O9 Tb1 O10 70.3(3) .
O9 Tb1 O11 79.4(3) .
O11 Tb1 O8 98.6(3) .
O11 Tb1 O10 88.2(3) .
N3 Ni1 N1 78.9(4) .
N3 Ni1 N7 168.6(3) .
N3 Ni1 N13 93.4(4) .
N3 Ni1 N15 98.2(4) .
N7 Ni1 N1 90.9(4) .
N9 Ni1 N1 93.1(4) .
N9 Ni1 N3 96.7(4) .
N9 Ni1 N7 78.7(4) .
N9 Ni1 N13 169.4(4) .
N9 Ni1 N15 96.8(4) .
N13 Ni1 N1 92.2(4) .
N13 Ni1 N7 92.1(4) .
N13 Ni1 N15 78.3(4) .
N15 Ni1 N1 169.9(4) .
N15 Ni1 N7 92.7(3) .
N4 Ni2 N6 77.9(4) .
N4 Ni2 N10 99.1(4) .
N4 Ni2 N12 170.7(3) .
N4 Ni2 N16 94.3(4) .
N4 Ni2 N18 89.2(4) .
N10 Ni2 N6 92.4(4) .
N10 Ni2 N12 78.3(4) .
N10 Ni2 N16 99.3(4) .
N10 Ni2 N18 171.6(4) .
N12 Ni2 N6 93.2(4) .
N12 Ni2 N16 94.9(3) .
N12 Ni2 N18 93.6(4) .
N16 Ni2 N6 166.9(4) .
N18 Ni2 N6 90.6(4) .
N18 Ni2 N16 78.7(4) .
C5 O1 Tb1 175.1(8) .
C44 O4 Tb1 177.6(8) 4_565
C1 N1 Ni1 132.0(8) .
C1 N1 C4 116.8(10) .
C4 N1 Ni1 111.2(8) .
C2 N2 C3 115.5(12) .
C5 N3 Ni1 115.8(8) .
C5 N3 C6 117.3(10) .
C6 N3 Ni1 126.5(7) .
C11 N4 Ni2 125.5(7) .
C12 N4 Ni2 117.8(9) .
C12 N4 C11 116.5(10) .
C15 N5 C14 114.5(14) .
C13 N6 Ni2 112.7(8) .
C13 N6 C16 117.5(10) .
C16 N6 Ni2 129.8(8) .
C17 N7 Ni1 128.7(9) .
C20 N7 Ni1 113.0(8) .
C20 N7 C17 118.3(11) .
C18 N8 C19 115.9(13) .
C21 N9 Ni1 116.9(8) .
C21 N9 C22 116.3(10) .
C22 N9 Ni1 126.7(8) .
C27 N10 Ni2 127.0(8) .
C28 N10 Ni2 116.0(8) .
C28 N10 C27 116.8(10) .
C31 N11 C30 114.3(13) .
C29 N12 Ni2 113.5(8) .
C32 N12 Ni2 129.6(8) .
C32 N12 C29 116.5(11) .
C33 N13 Ni1 129.7(8) .
C36 N13 Ni1 114.1(8) .
C36 N13 C33 116.2(10) .
C34 N14 C35 115.3(12) .
C37 N15 Ni1 115.3(8) .
C37 N15 C38 117.4(9) .
C38 N15 Ni1 127.1(7) .
C43 N16 Ni2 124.3(7) .
C44 N16 Ni2 114.1(8) .
C44 N16 C43 120.6(10) .
C47 N17 C46 115.2(11) .
C45 N18 Ni2 112.3(8) .
C48 N18 Ni2 130.6(8) .
C48 N18 C45 117.0(10) .
N1 C1 C2 123.0(12) .
N2 C2 C1 121.8(13) .
N2 C3 C4 122.9(13) .
N1 C4 C3 120.0(12) .
N1 C4 C5 118.1(10) .
C3 C4 C5 121.9(12) .
O1 C5 N3 126.5(11) .
O1 C5 C4 117.8(10) .
N3 C5 C4 115.6(11) .
C7 C6 N3 119.9(11) .
C9 C6 N3 120.6(10) .
C9 C6 C7 119.5(11) .
C8 C7 C6 119.5(12) .
C7 C8 C10 120.3(12) .
C11 C9 C6 122.0(11) .
C11 C10 C8 119.3(12) .
C9 C11 N4 120.0(10) .
C9 C11 C10 119.4(12) .
C10 C11 N4 120.5(11) .
O2 C12 N4 129.2(12) .
O2 C12 C13 117.0(11) .
N4 C12 C13 113.7(11) .
N6 C13 C12 117.8(11) .
N6 C13 C14 121.4(13) .
C14 C13 C12 120.8(12) .
N5 C14 C13 121.7(14) .
N5 C15 C16 124.3(15) .
N6 C16 C15 120.5(12) .
N7 C17 C18 119.0(13) .
N8 C18 C17 124.2(14) .
N8 C19 C20 122.9(14) .
N7 C20 C19 119.5(12) .
N7 C20 C21 116.3(12) .
C19 C20 C21 124.2(13) .
O5 C21 N9 128.5(12) .
O5 C21 C20 116.3(12) .
N9 C21 C20 115.1(11) .
C23 C22 N9 120.0(10) .
C25 C22 N9 119.9(10) .
C25 C22 C23 120.0(11) .
C24 C23 C22 118.3(12) .
C23 C24 C26 120.9(12) .
C22 C25 C27 120.9(11) .
C27 C26 C24 120.5(12) .
C25 C27 N10 120.4(10) .
C26 C27 N10 120.5(11) .
C26 C27 C25 119.1(11) .
O6 C28 N10 128.0(11) .
O6 C28 C29 116.2(11) .
N10 C28 C29 115.8(11) .
N12 C29 C28 115.2(11) .
N12 C29 C30 122.0(12) .
C30 C29 C28 122.7(11) .
N11 C30 C29 122.2(13) .
N11 C31 C32 123.8(13) .
N12 C32 C31 121.0(12) .
N13 C33 C34 122.1(12) .
N14 C34 C33 122.3(13) .
N14 C35 C36 123.3(12) .
N13 C36 C35 120.6(11) .
N13 C36 C37 115.8(10) .
C35 C36 C37 123.6(11) .
O3 C37 N15 128.6(11) .
O3 C37 C36 115.1(10) .
N15 C37 C36 116.4(10) .
C39 C38 N15 121.6(11) .
C40 C38 N15 118.5(11) .
C40 C38 C39 119.7(12) .
C41 C39 C38 119.6(12) .
C38 C40 C43 119.3(12) .
C42 C41 C39 121.0(13) .
C41 C42 C43 119.1(12) .
C40 C43 N16 119.6(10) .
C42 C43 N16 119.2(11) .
C42 C43 C40 121.1(11) .
O4 C44 N16 126.8(12) 4_666
O4 C44 C45 117.7(10) 4_666
N16 C44 C45 115.5(10) .
N18 C45 C44 117.8(10) .
N18 C45 C46 119.8(11) .
C46 C45 C44 122.4(10) .
N17 C46 C45 123.1(11) .
N17 C47 C48 122.3(13) .
N18 C48 C47 122.7(12) .
O13 S1 C49 100.2(9) .
O14 S1 O13 115.9(8) .
O14 S1 O15 113.5(7) .
O14 S1 C49 102.2(8) .
O15 S1 O13 117.3(7) .
O15 S1 C49 104.6(9) .
F1 C49 S1 112.6(13) .
F2 C49 S1 111.8(14) .
F2 C49 F1 107.0(16) .
F3 C49 S1 113.7(14) .
F3 C49 F1 105.0(16) .
F3 C49 F2 106.1(15) .
C50 O16 C53 100(3) .
O16 C50 C51 99(2) .
C52 C51 C50 105.0(17) .
C53 C52 C51 100(2) .
O16 C53 C52 107(3) .

loop_
_geom_bond_atom_site_label_1
_geom_bond_atom_site_label_2
_geom_bond_distance
_geom_bond_site_symmetry_2
Tb1 O1 2.230(8) .
Tb1 O4 2.219(8) .
Tb1 O7 2.351(8) .
Tb1 O8 2.368(8) .
Tb1 O9 2.356(8) .
Tb1 O10 2.379(8) .
Tb1 O11 2.357(7) .
Ni1 N1 2.125(9) .
Ni1 N3 2.077(10) .
Ni1 N7 2.113(10) .
Ni1 N9 2.066(10) .
Ni1 N13 2.093(10) .
Ni1 N15 2.103(9) .
Ni2 N4 2.073(10) .
Ni2 N6 2.140(9) .
Ni2 N10 2.089(9) .
Ni2 N12 2.114(10) .
Ni2 N16 2.119(9) .
Ni2 N18 2.115(10) .
O1 C5 1.288(13) .
O2 C12 1.283(14) .
O3 C37 1.291(12) .
O4 C44 1.282(13) 4_565
O5 C21 1.281(13) .
O6 C28 1.279(13) .
N1 C1 1.335(14) .
N1 C4 1.339(14) .
N2 C2 1.319(15) .
N2 C3 1.369(16) .
N3 C5 1.293(13) .
N3 C6 1.424(14) .
N4 C11 1.429(14) .
N4 C12 1.304(14) .
N5 C14 1.365(18) .
N5 C15 1.315(17) .
N6 C13 1.316(13) .
N6 C16 1.339(14) .
N7 C17 1.370(15) .
N7 C20 1.338(14) .
N8 C18 1.302(15) .
N8 C19 1.352(17) .
N9 C21 1.295(14) .
N9 C22 1.424(14) .
N10 C27 1.446(14) .
N10 C28 1.290(13) .
N11 C30 1.342(16) .
N11 C31 1.334(15) .
N12 C29 1.337(13) .
N12 C32 1.318(14) .
N13 C33 1.359(15) .
N13 C36 1.343(13) .
N14 C34 1.332(14) .
N14 C35 1.356(15) .
N15 C37 1.294(13) .
N15 C38 1.447(14) .
N16 C43 1.434(14) .
N16 C44 1.306(13) .
N17 C46 1.350(15) .
N17 C47 1.318(15) .
N18 C45 1.336(13) .
N18 C48 1.322(14) .
C1 C2 1.397(16) .
C3 C4 1.404(16) .
C4 C5 1.480(16) .
C6 C7 1.392(15) .
C6 C9 1.370(15) .
C7 C8 1.374(15) .
C8 C10 1.404(16) .
C9 C11 1.362(15) .
C10 C11 1.385(15) .
C12 C13 1.510(17) .
C13 C14 1.371(17) .
C15 C16 1.351(16) .
C17 C18 1.389(17) .
C19 C20 1.394(18) .
C20 C21 1.506(17) .
C22 C23 1.414(15) .
C22 C25 1.371(15) .
C23 C24 1.361(16) .
C24 C26 1.407(16) .
C25 C27 1.394(15) .
C26 C27 1.355(14) .
C28 C29 1.511(16) .
C29 C30 1.371(16) .
C31 C32 1.374(17) .
C33 C34 1.360(17) .
C35 C36 1.366(15) .
C36 C37 1.490(16) .
C38 C39 1.385(15) .
C38 C40 1.379(15) .
C39 C41 1.384(16) .
C40 C43 1.390(15) .
C41 C42 1.367(15) .
C42 C43 1.368(15) .
C44 O4 1.282(13) 4_666
C44 C45 1.494(16) .
C45 C46 1.404(15) .
C47 C48 1.387(16) .
S1 O13 1.476(13) .
S1 O14 1.456(11) .
S1 O15 1.456(11) .
S1 C49 1.743(19) .
F1 C49 1.36(2) .
F2 C49 1.340(19) .
F3 C49 1.323(19) .
O16 C50 1.38(3) .
O16 C53 1.43(3) .
C50 C51 1.57(3) .
C51 C52 1.50(2) .
C52 C53 1.46(3) .
